data_7721065
loop_
_publ_author_name
'Ge, Mingcheng'
'Liu, Xuankun'
'Yang, Jianguo'
'Yan, Jinfeng'
'Zhang, Jianguo'
'Li, Zhimin'

_publ_section_title
;
 Energetic Mn(II)/Ni(II) Coordination Compounds in Catalyzing RDX and HMX
 Decomposition and Enhancing Combustion
;
_journal_name_full 'Dalton Transactions'
_journal_paper_doi 10.1039/D6DT00937A
_journal_year 2026
_chemical_formula_moiety '2(C18 H23 Mn0.5 N6), 2(B F4)'
_chemical_formula_sum 'C36 H46 B2 F8 Mn N12'
_chemical_formula_weight 875.41
_space_group_crystal_system monoclinic
_space_group_IT_number 14
_space_group_name_Hall '-P 2ybc'
_space_group_name_H-M_alt 'P 1 21/c 1'
_atom_sites_solution_hydrogens geom
_atom_sites_solution_primary direct
_atom_sites_solution_secondary difmap
_audit_creation_date 2024-09-06
_audit_creation_method
;
  Olex2 1.1
  (compiled 2011.02.15 svn.r1672, GUI svn.r3494)
;
_audit_update_record
;
2026-04-10 deposited with the CCDC.	2026-06-02 downloaded from the CCDC.
;
_cell_angle_alpha 90.00
_cell_angle_beta 104.662(17)
_cell_angle_gamma 90.00
_cell_formula_units_Z 2
_cell_length_a 8.4551(14)
_cell_length_b 14.660(2)
_cell_length_c 17.989(4)
_cell_measurement_reflns_used 644
_cell_measurement_temperature 118.95(10)
_cell_measurement_theta_max 19.8220
_cell_measurement_theta_min 3.7750
_cell_volume 2157.2(7)
_computing_cell_refinement
;
CrysAlisPro, Agilent Technologies,
Version 1.171.37.35 (release 13-08-2014 CrysAlis171 .NET)
(compiled Aug 13 2014,18:06:01)
;
_computing_data_collection
;
CrysAlisPro, Agilent Technologies,
Version 1.171.37.35 (release 13-08-2014 CrysAlis171 .NET)
(compiled Aug 13 2014,18:06:01)
;
_computing_data_reduction
;
CrysAlisPro, Agilent Technologies,
Version 1.171.37.35 (release 13-08-2014 CrysAlis171 .NET)
(compiled Aug 13 2014,18:06:01)
;
_computing_molecular_graphics
;
O. V. Dolomanov, L. J. Bourhis, R. J. Gildea, J. A. K. Howard and H. Puschmann,
OLEX2: a complete structure solution, refinement and analysis program.
J. Appl. Cryst. (2009). 42, 339-341.
;
_computing_publication_material
;
O. V. Dolomanov, L. J. Bourhis, R. J. Gildea, J. A. K. Howard and H. Puschmann,
OLEX2: a complete structure solution, refinement and analysis program.
J. Appl. Cryst. (2009). 42, 339-341.
;
_computing_structure_refinement 'SHELXL-97 (Sheldrick, 1997)'
_computing_structure_solution 'A short history of SHELX (Sheldrick, 2007)/Bruker'
_diffrn_ambient_environment N~2~
_diffrn_ambient_temperature 118.95(10)
_diffrn_detector 'CCD plate'
_diffrn_detector_area_resol_mean 16.0971
_diffrn_detector_type Eos
_diffrn_measured_fraction_theta_full 0.9958
_diffrn_measured_fraction_theta_max 0.5997
_diffrn_measurement_details
;
#__ type_ start__ end____ width___ exp.time_
  1 omega  -82.00   15.00   1.0000   10.0000
omega____ theta____ kappa____ phi______ frames
    -      -10.8508  -19.0000  -90.0000 97

#__ type_ start__ end____ width___ exp.time_
  2 omega   46.00   83.00   1.0000   10.0000
omega____ theta____ kappa____ phi______ frames
    -       16.0852  178.0000 -120.0000 37

#__ type_ start__ end____ width___ exp.time_
  3 omega  -42.00   30.00   1.0000   10.0000
omega____ theta____ kappa____ phi______ frames
    -       16.0852  -57.0000 -120.0000 72
;
_diffrn_measurement_device 'four-circle diffractometer'
_diffrn_measurement_device_type 'Xcalibur, Eos, Gemini'
_diffrn_measurement_method '\w scans'
_diffrn_orient_matrix_UB_11 -0.0333228000
_diffrn_orient_matrix_UB_12 0.0342738000
_diffrn_orient_matrix_UB_13 0.0200267000
_diffrn_orient_matrix_UB_21 0.0645029000
_diffrn_orient_matrix_UB_22 -0.0061851000
_diffrn_orient_matrix_UB_23 0.0324403000
_diffrn_orient_matrix_UB_31 0.0459819000
_diffrn_orient_matrix_UB_32 0.0335608000
_diffrn_orient_matrix_UB_33 -0.0144279000
_diffrn_radiation_monochromator graphite
_diffrn_radiation_probe x-ray
_diffrn_radiation_type 'Mo K\a'
_diffrn_radiation_wavelength 0.71073
_diffrn_reflns_av_R_equivalents 0.1193
_diffrn_reflns_av_unetI/netI 0.1945
_diffrn_reflns_limit_h_max 10
_diffrn_reflns_limit_h_min -7
_diffrn_reflns_limit_k_max 17
_diffrn_reflns_limit_k_min -12
_diffrn_reflns_limit_l_max 21
_diffrn_reflns_limit_l_min -17
_diffrn_reflns_number 8211
_diffrn_reflns_theta_full 25.00
_diffrn_reflns_theta_max 25.00
_diffrn_reflns_theta_min 2.95
_diffrn_source 'Enhance (Mo) X-ray Source'
_exptl_absorpt_coefficient_mu 0.382
_exptl_absorpt_correction_T_max 1.00000
_exptl_absorpt_correction_T_min 0.17771
_exptl_absorpt_correction_type multi-scan
_exptl_absorpt_process_details
;
CrysAlisPro, Agilent Technologies,
Version 1.171.37.35 (release 13-08-2014 CrysAlis171 .NET)
(compiled Aug 13 2014,18:06:01)
Empirical absorption correction using spherical harmonics,
 implemented in SCALE3 ABSPACK scaling algorithm.
;
_exptl_crystal_density_diffrn 1.348
_exptl_crystal_density_method 'not measured'
_exptl_crystal_F_000 906
_exptl_crystal_size_max 0.32
_exptl_crystal_size_mid 0.03
_exptl_crystal_size_min 0.03
_refine_diff_density_max 0.640
_refine_diff_density_min -0.513
_refine_diff_density_rms 0.107
_refine_ls_extinction_method none
_refine_ls_goodness_of_fit_ref 1.034
_refine_ls_hydrogen_treatment mixed
_refine_ls_matrix_type full
_refine_ls_number_parameters 272
_refine_ls_number_reflns 3781
_refine_ls_number_restraints 19
_refine_ls_restrained_S_all 1.036
_refine_ls_R_factor_all 0.2161
_refine_ls_R_factor_gt 0.1252
_refine_ls_shift/su_max 0.000
_refine_ls_shift/su_mean 0.000
_refine_ls_structure_factor_coef Fsqd
_refine_ls_weighting_details 'calc w=1/[\s^2^(Fo^2^)+(0.1275P)^2^+11.1227P] where P=(Fo^2^+2Fc^2^)/3'
_refine_ls_weighting_scheme calc
_refine_ls_wR_factor_gt 0.3069
_refine_ls_wR_factor_ref 0.3692
_reflns_number_gt 1677
_reflns_number_total 3781
_reflns_threshold_expression >2sigma(I)
_cod_data_source_file d6dt00937a2.cif
_cod_data_source_block exp_9323
_cod_database_code 7721065
_reflns_odcompleteness_completeness 99.58
_reflns_odcompleteness_iscentric 1
_reflns_odcompleteness_theta 25.07

loop_
_space_group_symop_id
_space_group_symop_operation_xyz
1 'x, y, z'
2 '-x, y+1/2, -z+1/2'
3 '-x, -y, -z'
4 'x, -y-1/2, z-1/2'

loop_
_atom_site_label
_atom_site_type_symbol
_atom_site_fract_x
_atom_site_fract_y
_atom_site_fract_z
_atom_site_U_iso_or_equiv
_atom_site_adp_type
_atom_site_occupancy
_atom_site_symmetry_multiplicity
_atom_site_calc_flag
_atom_site_refinement_flags
_atom_site_disorder_assembly
_atom_site_disorder_group
Mn1 Mn 0.5000 0.5000 0.0000 0.0343(6) Uani 1 2 d S . .
N1 N 0.7002(9) 0.5182(5) 0.1097(4) 0.038(2) Uani 1 1 d . . .
N6 N 0.7252(10) 0.2583(5) -0.0790(5) 0.043(2) Uani 1 1 d U . .
N3 N 0.3764(9) 0.3987(5) 0.0619(5) 0.039(2) Uani 1 1 d . . .
N5 N 0.6552(9) 0.3870(5) -0.0334(5) 0.0359(19) Uani 1 1 d . . .
C4 C 1.0933(10) 0.6035(7) 0.2197(6) 0.042(2) Uani 1 1 d . . .
H4A H 1.1787 0.5587 0.2436 0.051 Uiso 1 1 calc R . .
H4B H 1.1287 0.6340 0.1776 0.051 Uiso 1 1 calc R . .
C7 C 0.3856(11) 0.3083(6) 0.0624(6) 0.040(2) Uani 1 1 d . . .
H7 H 0.4463 0.2741 0.0342 0.048 Uiso 1 1 calc R . .
N4 N 0.2988(10) 0.2712(5) 0.1075(5) 0.042(2) Uani 1 1 d . . .
C10 C 0.2810(13) 0.1712(7) 0.1204(6) 0.050(3) Uani 1 1 d . . .
H10A H 0.3277 0.1364 0.0839 0.060 Uiso 1 1 calc R . .
H10B H 0.1634 0.1559 0.1101 0.060 Uiso 1 1 calc R . .
C14 C 0.8194(11) 0.3736(7) -0.0056(6) 0.039(2) Uani 1 1 d . . .
H14 H 0.8916 0.4137 0.0283 0.047 Uiso 1 1 calc R . .
C3 C 0.8886(12) 0.4754(7) 0.2163(6) 0.045(3) Uani 1 1 d . . .
H3 H 0.9444 0.4426 0.2608 0.054 Uiso 1 1 calc R . .
N2 N 0.9398(9) 0.5541(5) 0.1868(4) 0.0388(19) Uani 1 1 d . . .
C2 C 0.7421(12) 0.4555(7) 0.1682(5) 0.045(3) Uani 1 1 d . . .
H2 H 0.6765 0.4047 0.1740 0.054 Uiso 1 1 calc R . .
C16 C 0.7067(14) 0.1680(7) -0.1174(7) 0.057(3) Uani 1 1 d U A .
H16A H 0.7853 0.1623 -0.1497 0.068 Uiso 1 1 calc R . .
H16B H 0.5948 0.1615 -0.1510 0.068 Uiso 1 1 calc R . .
C8 C 0.2763(11) 0.4180(7) 0.1100(5) 0.041(2) Uani 1 1 d . . .
H8 H 0.2449 0.4777 0.1211 0.050 Uiso 1 1 calc R . .
C1 C 0.8236(11) 0.5751(6) 0.1235(5) 0.037(2) Uani 1 1 d . . .
H1 H 0.8300 0.6261 0.0918 0.044 Uiso 1 1 calc R . .
C13 C 0.6023(11) 0.3154(6) -0.0777(5) 0.035(2) Uani 1 1 d . . .
H13 H 0.4917 0.3059 -0.1051 0.043 Uiso 1 1 calc R . .
C15 C 0.8633(12) 0.2955(7) -0.0334(6) 0.043(3) Uani 1 1 d . . .
H15 H 0.9705 0.2708 -0.0232 0.051 Uiso 1 1 calc R . .
C9 C 0.2289(12) 0.3400(7) 0.1396(6) 0.045(3) Uani 1 1 d . . .
C11 C 0.3663(13) 0.1433(7) 0.2018(6) 0.051(3) Uani 1 1 d . . .
H11 H 0.3408 0.1772 0.2423 0.061 Uiso 1 1 calc R . .
C5 C 1.0814(15) 0.6720(11) 0.2774(10) 0.096(6) Uani 1 1 d . . .
H5 H 0.9927 0.7130 0.2601 0.115 Uiso 1 1 calc R . .
C12 C 0.4699(14) 0.0780(9) 0.2211(8) 0.070(4) Uani 1 1 d . . .
H12A H 0.4992 0.0422 0.1826 0.084 Uiso 1 1 calc R . .
H12B H 0.5172 0.0654 0.2739 0.084 Uiso 1 1 calc R . .
C17 C 0.7392(17) 0.0927(8) -0.0555(9) 0.076(3) Uani 1 1 d DU . .
H17 H 0.6614 0.0841 -0.0261 0.091 Uiso 0.70(2) 1 calc PR A 1
H17A H 0.8499 0.0735 -0.0395 0.091 Uiso 0.30(2) 1 calc PR A 2
C18 C 0.867(3) 0.0409(14) -0.0416(14) 0.104(6) Uani 0.70(2) 1 d PDU A 1
H18A H 0.8698 -0.0132 -0.0121 0.125 Uiso 0.70(2) 1 calc PR A 1
H18B H 0.9581 0.0568 -0.0608 0.125 Uiso 0.70(2) 1 calc PR A 1
F2 F 0.2153(11) 0.4375(5) 0.3554(5) 0.118(4) Uani 1 1 d . . .
F3 F 0.3536(14) 0.3520(7) 0.4455(5) 0.130(4) Uani 1 1 d . . .
B1 B 0.2290(19) 0.3507(11) 0.3773(9) 0.064(4) Uani 1 1 d . . .
F1 F 0.2867(10) 0.2992(6) 0.3270(5) 0.101(3) Uani 1 1 d . . .
F4 F 0.098(2) 0.3193(10) 0.3867(13) 0.255(10) Uani 1 1 d . . .
C6 C 1.1611(17) 0.6878(11) 0.3428(9) 0.088(5) Uani 1 1 d . . .
H6A H 1.2527 0.6508 0.3657 0.106 Uiso 1 1 calc R . .
H6B H 1.1314 0.7370 0.3708 0.106 Uiso 1 1 calc R . .
C19 C 0.641(6) 0.051(3) -0.021(3) 0.104(6) Uani 0.30(2) 1 d PD A 2
H19A H 0.6746 -0.0045 0.0055 0.125 Uiso 0.30(2) 1 calc PR A 2
H19B H 0.5368 0.0759 -0.0230 0.125 Uiso 0.30(2) 1 calc PR A 2

loop_
_atom_site_aniso_label
_atom_site_aniso_U_11
_atom_site_aniso_U_22
_atom_site_aniso_U_33
_atom_site_aniso_U_23
_atom_site_aniso_U_13
_atom_site_aniso_U_12
Mn1 0.0431(12) 0.0190(11) 0.0396(12) 0.0009(9) 0.0082(9) -0.0011(9)
N1 0.047(4) 0.022(4) 0.042(5) -0.001(4) 0.004(4) -0.004(4)
N6 0.054(5) 0.020(4) 0.059(5) -0.002(4) 0.021(4) 0.005(4)
N3 0.047(4) 0.018(4) 0.051(5) 0.001(4) 0.011(4) -0.006(4)
N5 0.041(4) 0.022(4) 0.051(5) -0.001(4) 0.021(4) 0.006(4)
C4 0.040(5) 0.035(6) 0.048(6) -0.006(5) 0.002(4) 0.002(5)
C7 0.055(6) 0.014(5) 0.058(7) 0.003(4) 0.028(5) -0.004(4)
N4 0.062(5) 0.023(4) 0.043(5) -0.001(4) 0.020(4) -0.001(4)
C10 0.066(7) 0.019(5) 0.066(8) 0.005(5) 0.020(6) -0.007(5)
C14 0.043(5) 0.021(5) 0.052(6) -0.002(4) 0.009(4) 0.001(4)
C3 0.051(6) 0.038(6) 0.042(6) 0.007(5) 0.004(5) 0.011(5)
N2 0.053(5) 0.028(5) 0.032(4) 0.001(4) 0.006(4) 0.006(4)
C2 0.056(6) 0.037(6) 0.038(6) -0.001(5) 0.004(5) -0.002(5)
C16 0.068(5) 0.029(5) 0.075(6) -0.020(5) 0.021(5) 0.006(5)
C8 0.053(6) 0.032(6) 0.043(6) -0.003(5) 0.018(5) -0.002(5)
C1 0.047(5) 0.022(5) 0.035(5) -0.002(4) 0.001(4) -0.003(5)
C13 0.040(5) 0.030(6) 0.036(5) -0.008(4) 0.010(4) -0.001(4)
C15 0.040(5) 0.038(6) 0.054(7) 0.007(5) 0.021(5) 0.001(5)
C9 0.067(7) 0.027(6) 0.046(6) 0.004(5) 0.021(5) -0.008(5)
C11 0.070(7) 0.029(6) 0.056(7) 0.015(5) 0.021(5) 0.001(6)
C5 0.057(8) 0.110(13) 0.117(13) -0.085(11) 0.015(8) -0.010(8)
C12 0.064(7) 0.051(8) 0.093(10) 0.002(7) 0.018(7) -0.002(7)
C17 0.082(7) 0.027(6) 0.111(8) -0.017(6) 0.008(6) 0.001(6)
C18 0.135(14) 0.040(10) 0.136(14) 0.004(11) 0.030(12) 0.008(11)
F2 0.137(7) 0.048(5) 0.128(7) 0.037(5) -0.043(6) -0.003(5)
F3 0.203(10) 0.113(8) 0.064(6) 0.015(5) 0.014(6) 0.081(8)
B1 0.084(10) 0.048(9) 0.065(10) 0.019(8) 0.027(8) 0.030(8)
F1 0.114(6) 0.100(7) 0.085(6) -0.022(5) 0.020(5) 0.029(5)
F4 0.245(15) 0.135(12) 0.49(3) 0.018(14) 0.282(19) -0.035(11)
C6 0.087(10) 0.095(12) 0.090(11) -0.028(9) 0.036(9) -0.010(9)
C19 0.135(14) 0.040(10) 0.136(14) 0.004(11) 0.030(12) 0.008(11)

loop_
_atom_type_symbol
_atom_type_description
_atom_type_scat_dispersion_real
_atom_type_scat_dispersion_imag
_atom_type_scat_source
C C 0.0033 0.0016 'International Tables Vol C Tables 4.2.6.8 and 6.1.1.4'
H H 0.0000 0.0000 'International Tables Vol C Tables 4.2.6.8 and 6.1.1.4'
B B 0.0013 0.0007 'International Tables Vol C Tables 4.2.6.8 and 6.1.1.4'
F F 0.0171 0.0103 'International Tables Vol C Tables 4.2.6.8 and 6.1.1.4'
Mn Mn 0.3368 0.7283 'International Tables Vol C Tables 4.2.6.8 and 6.1.1.4'
N N 0.0061 0.0033 'International Tables Vol C Tables 4.2.6.8 and 6.1.1.4'

loop_
_geom_angle_atom_site_label_1
_geom_angle_atom_site_label_2
_geom_angle_atom_site_label_3
_geom_angle
_geom_angle_site_symmetry_1
_geom_angle_site_symmetry_3
_geom_angle_publ_flag
N1 Mn1 N1 180.0(3) 3_665 . ?
N1 Mn1 N5 87.8(3) 3_665 3_665 ?
N1 Mn1 N5 92.2(3) . 3_665 ?
N1 Mn1 N5 92.2(3) 3_665 . ?
N1 Mn1 N5 87.8(3) . . ?
N3 Mn1 N1 90.8(3) . 3_665 ?
N3 Mn1 N1 90.8(3) 3_665 . ?
N3 Mn1 N1 89.2(3) 3_665 3_665 ?
N3 Mn1 N1 89.2(3) . . ?
N3 Mn1 N3 180.0(3) 3_665 . ?
N3 Mn1 N5 91.2(3) . . ?
N3 Mn1 N5 91.2(3) 3_665 3_665 ?
N3 Mn1 N5 88.8(3) . 3_665 ?
N3 Mn1 N5 88.8(3) 3_665 . ?
N5 Mn1 N5 180.0(4) 3_665 . ?
C2 N1 Mn1 125.3(6) . . ?
C1 N1 Mn1 128.6(7) . . ?
C1 N1 C2 104.1(8) . . ?
C13 N6 C16 125.2(8) . . ?
C13 N6 C15 106.9(8) . . ?
C15 N6 C16 127.7(8) . . ?
C7 N3 Mn1 128.6(7) . . ?
C7 N3 C8 104.1(8) . . ?
C8 N3 Mn1 127.3(6) . . ?
C14 N5 Mn1 127.4(6) . . ?
C13 N5 Mn1 127.1(6) . . ?
C13 N5 C14 105.2(8) . . ?
H4A C4 H4B 107.6 . . ?
N2 C4 H4A 108.7 . . ?
N2 C4 H4B 108.7 . . ?
C5 C4 H4A 108.7 . . ?
C5 C4 H4B 108.7 . . ?
C5 C4 N2 114.2(8) . . ?
N3 C7 H7 124.2 . . ?
N3 C7 N4 111.6(9) . . ?
N4 C7 H7 124.2 . . ?
C7 N4 C10 125.7(8) . . ?
C7 N4 C9 108.5(8) . . ?
C9 N4 C10 125.8(8) . . ?
N4 C10 H10A 109.2 . . ?
N4 C10 H10B 109.2 . . ?
N4 C10 C11 111.9(8) . . ?
H10A C10 H10B 107.9 . . ?
C11 C10 H10A 109.2 . . ?
C11 C10 H10B 109.2 . . ?
N5 C14 H14 125.1 . . ?
C15 C14 N5 109.9(9) . . ?
C15 C14 H14 125.1 . . ?
N2 C3 H3 127.5 . . ?
C2 C3 H3 127.5 . . ?
C2 C3 N2 105.0(9) . . ?
C3 N2 C4 125.7(8) . . ?
C1 N2 C4 127.7(8) . . ?
C1 N2 C3 106.6(8) . . ?
N1 C2 H2 124.4 . . ?
C3 C2 N1 111.2(9) . . ?
C3 C2 H2 124.4 . . ?
N6 C16 H16A 109.9 . . ?
N6 C16 H16B 109.9 . . ?
N6 C16 C17 108.9(9) . . ?
H16A C16 H16B 108.3 . . ?
C17 C16 H16A 109.9 . . ?
C17 C16 H16B 109.9 . . ?
N3 C8 H8 124.4 . . ?
C9 C8 N3 111.1(9) . . ?
C9 C8 H8 124.4 . . ?
N1 C1 N2 113.1(9) . . ?
N1 C1 H1 123.4 . . ?
N2 C1 H1 123.4 . . ?
N6 C13 H13 124.4 . . ?
N5 C13 N6 111.1(8) . . ?
N5 C13 H13 124.4 . . ?
N6 C15 H15 126.5 . . ?
C14 C15 N6 106.9(8) . . ?
C14 C15 H15 126.5 . . ?
C8 C9 N4 104.6(8) . . ?
C10 C11 H11 117.0 . . ?
C12 C11 C10 126.0(12) . . ?
C12 C11 H11 117.0 . . ?
C4 C5 H5 113.1 . . ?
C6 C5 C4 133.8(15) . . ?
C6 C5 H5 113.1 . . ?
C11 C12 H12A 120.0 . . ?
C11 C12 H12B 120.0 . . ?
H12A C12 H12B 120.0 . . ?
C16 C17 H17 118.4 . . ?
C16 C17 H17A 114.3 . . ?
H17 C17 H17A 124.0 . . ?
C18 C17 C16 123.2(17) . . ?
C18 C17 H17 118.4 . . ?
C18 C17 H17A 19.2 . . ?
C18 C17 C19 103(3) . . ?
C19 C17 C16 131(3) . . ?
C19 C17 H17 20.4 . . ?
C19 C17 H17A 114.3 . . ?
C17 C18 H18A 120.0 . . ?
C17 C18 H18B 120.0 . . ?
H18A C18 H18B 120.0 . . ?
F2 B1 F3 103.6(13) . . ?
F2 B1 F1 110.7(12) . . ?
F1 B1 F3 105.9(11) . . ?
F4 B1 F2 112.3(14) . . ?
F4 B1 F3 112.5(16) . . ?
F4 B1 F1 111.4(16) . . ?
C5 C6 H6A 120.0 . . ?
C5 C6 H6B 120.0 . . ?
H6A C6 H6B 120.0 . . ?
C17 C19 H19A 120.0 . . ?
C17 C19 H19B 120.0 . . ?
H19A C19 H19B 120.0 . . ?

loop_
_geom_bond_atom_site_label_1
_geom_bond_atom_site_label_2
_geom_bond_distance
_geom_bond_site_symmetry_2
_geom_bond_publ_flag
Mn1 N1 2.267(7) . ?
Mn1 N1 2.267(7) 3_665 ?
Mn1 N3 2.263(8) 3_665 ?
Mn1 N3 2.263(8) . ?
Mn1 N5 2.285(7) . ?
Mn1 N5 2.285(7) 3_665 ?
N1 C2 1.375(12) . ?
N1 C1 1.309(11) . ?
N6 C16 1.484(12) . ?
N6 C13 1.339(11) . ?
N6 C15 1.360(12) . ?
N3 C7 1.329(11) . ?
N3 C8 1.385(12) . ?
N5 C14 1.365(11) . ?
N5 C13 1.326(11) . ?
C4 H4A 0.9900 . ?
C4 H4B 0.9900 . ?
C4 N2 1.473(11) . ?
C4 C5 1.465(15) . ?
C7 H7 0.9500 . ?
C7 N4 1.340(11) . ?
N4 C10 1.497(12) . ?
N4 C9 1.369(12) . ?
C10 H10A 0.9900 . ?
C10 H10B 0.9900 . ?
C10 C11 1.515(15) . ?
C14 H14 0.9500 . ?
C14 C15 1.338(13) . ?
C3 H3 0.9500 . ?
C3 N2 1.385(12) . ?
C3 C2 1.352(13) . ?
N2 C1 1.338(11) . ?
C2 H2 0.9500 . ?
C16 H16A 0.9900 . ?
C16 H16B 0.9900 . ?
C16 C17 1.542(18) . ?
C8 H8 0.9500 . ?
C8 C9 1.363(13) . ?
C1 H1 0.9500 . ?
C13 H13 0.9500 . ?
C15 H15 0.9500 . ?
C11 H11 0.9500 . ?
C11 C12 1.285(15) . ?
C5 H5 0.9500 . ?
C5 C6 1.221(18) . ?
C12 H12A 0.9500 . ?
C12 H12B 0.9500 . ?
C17 H17 0.9500 . ?
C17 H17A 0.9500 . ?
C17 C18 1.29(2) . ?
C17 C19 1.30(3) . ?
C18 H18A 0.9500 . ?
C18 H18B 0.9500 . ?
F2 B1 1.329(16) . ?
F3 B1 1.401(17) . ?
B1 F1 1.360(16) . ?
B1 F4 1.249(18) . ?
C6 H6A 0.9500 . ?
C6 H6B 0.9500 . ?
C19 H19A 0.9500 . ?
C19 H19B 0.9500 . ?

loop_
_geom_torsion_atom_site_label_1
_geom_torsion_atom_site_label_2
_geom_torsion_atom_site_label_3
_geom_torsion_atom_site_label_4
_geom_torsion
_geom_torsion_site_symmetry_1
_geom_torsion_site_symmetry_2
_geom_torsion_site_symmetry_3
_geom_torsion_site_symmetry_4
_geom_torsion_publ_flag
Mn1 N1 C2 C3 165.1(7) . . . . ?
Mn1 N1 C1 N2 -165.0(6) . . . . ?
Mn1 N3 C7 N4 178.2(6) . . . . ?
Mn1 N3 C8 C9 -177.5(6) . . . . ?
Mn1 N5 C14 C15 174.1(6) . . . . ?
Mn1 N5 C13 N6 -173.8(6) . . . . ?
N1 Mn1 N1 C2 1(100) 3_665 . . . ?
N1 Mn1 N1 C1 162(100) 3_665 . . . ?
N1 Mn1 N3 C7 -96.7(8) . . . . ?
N1 Mn1 N3 C7 83.3(8) 3_665 . . . ?
N1 Mn1 N3 C8 -98.7(8) 3_665 . . . ?
N1 Mn1 N3 C8 81.3(8) . . . . ?
N1 Mn1 N5 C14 159.5(7) 3_665 . . . ?
N1 Mn1 N5 C14 -20.5(7) . . . . ?
N1 Mn1 N5 C13 -28.0(8) 3_665 . . . ?
N1 Mn1 N5 C13 152.0(8) . . . . ?
N6 C16 C17 C18 -110.2(17) . . . . ?
N6 C16 C17 C19 89(3) . . . . ?
N3 Mn1 N1 C2 -156.0(8) 3_665 . . . ?
N3 Mn1 N1 C2 24.0(8) . . . . ?
N3 Mn1 N1 C1 -175.0(8) . . . . ?
N3 Mn1 N1 C1 5.0(8) 3_665 . . . ?
N3 Mn1 N3 C7 -22(100) 3_665 . . . ?
N3 Mn1 N3 C8 156(100) 3_665 . . . ?
N3 Mn1 N5 C14 -109.6(7) . . . . ?
N3 Mn1 N5 C14 70.4(7) 3_665 . . . ?
N3 Mn1 N5 C13 62.9(8) . . . . ?
N3 Mn1 N5 C13 -117.1(8) 3_665 . . . ?
N3 C7 N4 C10 179.2(9) . . . . ?
N3 C7 N4 C9 -0.6(11) . . . . ?
N3 C8 C9 N4 -1.2(11) . . . . ?
N5 Mn1 N1 C2 -67.2(8) . . . . ?
N5 Mn1 N1 C2 112.8(8) 3_665 . . . ?
N5 Mn1 N1 C1 93.8(8) . . . . ?
N5 Mn1 N1 C1 -86.2(8) 3_665 . . . ?
N5 Mn1 N3 C7 171.1(8) 3_665 . . . ?
N5 Mn1 N3 C7 -8.9(8) . . . . ?
N5 Mn1 N3 C8 -10.9(8) 3_665 . . . ?
N5 Mn1 N3 C8 169.1(8) . . . . ?
N5 Mn1 N5 C14 -45(100) 3_665 . . . ?
N5 Mn1 N5 C13 128(100) 3_665 . . . ?
N5 C14 C15 N6 -0.4(11) . . . . ?
C4 N2 C1 N1 -179.2(8) . . . . ?
C7 N3 C8 C9 0.9(11) . . . . ?
C7 N4 C10 C11 111.7(11) . . . . ?
C7 N4 C9 C8 1.1(11) . . . . ?
N4 C10 C11 C12 -128.2(12) . . . . ?
C10 N4 C9 C8 -178.7(9) . . . . ?
C14 N5 C13 N6 0.0(10) . . . . ?
C3 N2 C1 N1 1.0(11) . . . . ?
N2 C4 C5 C6 128.7(19) . . . . ?
N2 C3 C2 N1 0.3(11) . . . . ?
C2 N1 C1 N2 -0.8(11) . . . . ?
C2 C3 N2 C4 179.4(8) . . . . ?
C2 C3 N2 C1 -0.8(10) . . . . ?
C16 N6 C13 N5 174.5(9) . . . . ?
C16 N6 C15 C14 -174.2(9) . . . . ?
C8 N3 C7 N4 -0.2(11) . . . . ?
C1 N1 C2 C3 0.3(11) . . . . ?
C13 N6 C16 C17 -108.6(12) . . . . ?
C13 N6 C15 C14 0.4(11) . . . . ?
C13 N5 C14 C15 0.3(10) . . . . ?
C15 N6 C16 C17 65.1(14) . . . . ?
C15 N6 C13 N5 -0.3(11) . . . . ?
C9 N4 C10 C11 -68.6(13) . . . . ?
C5 C4 N2 C3 -88.1(14) . . . . ?
C5 C4 N2 C1 92.1(14) . . . . ?
